data_2237567
loop_
_publ_author_name
'Horishny, Volodymyr'
'Lesyk, Roman'
'Kowiel, Marcin'
'Gzella, Andrzej K.'

_publ_section_title
;
 2-[<i>N</i>-(2,4-Dimethoxyphenyl)acetamido]-1,3-thiazol-4-yl acetate
;
_journal_coeditor_code TK5194
_journal_issue 3
_journal_name_full 'Acta Crystallographica Section E'
_journal_page_first o356
_journal_page_last o357
_journal_paper_doi 10.1107/S1600536813003474
_journal_volume 69
_journal_year 2013
_chemical_formula_iupac 'C15 H16 N2 O5 S'
_chemical_formula_moiety 'C15 H16 N2 O5 S'
_chemical_formula_sum 'C15 H16 N2 O5 S'
_chemical_formula_weight 336.36
_chemical_melting_point_gt 391
_chemical_melting_point_lt 393
_chemical_name_systematic
;
2-[<i>N</i>-(2,4-Dimethoxyphenyl)acetamido]-1,3-thiazol-4-yl acetate
;
_space_group_IT_number 2
_symmetry_cell_setting triclinic
_symmetry_space_group_name_Hall '-P 1'
_symmetry_space_group_name_H-M 'P -1'
_atom_sites_solution_hydrogens geom
_atom_sites_solution_primary direct
_atom_sites_solution_secondary difmap
_audit_creation_method SHELXL-97
_cell_angle_alpha 69.212(10)
_cell_angle_beta 82.910(8)
_cell_angle_gamma 77.220(11)
_cell_formula_units_Z 2
_cell_length_a 9.1486(11)
_cell_length_b 9.3592(13)
_cell_length_c 10.2823(8)
_cell_measurement_reflns_used 4534
_cell_measurement_temperature 130(2)
_cell_measurement_theta_max 28.98
_cell_measurement_theta_min 2.11
_cell_volume 801.73(17)
_computing_cell_refinement
;
CrysAlis PRO (Agilent, 2011)
;
_computing_data_collection
;
CrysAlis PRO (Agilent, 2011)
;
_computing_data_reduction
;
CrysAlis PRO (Agilent, 2011)
;
_computing_molecular_graphics 'ORTEP-3 for Windows (Farrugia, 2012)'
_computing_publication_material 'WinGX (Farrugia, 2012) and PLATON (Spek, 2009)'
_computing_structure_refinement 'SHELXL97 (Sheldrick, 2008)'
_computing_structure_solution 'SHELXS97 (Sheldrick, 2008)'
_diffrn_ambient_temperature 130(2)
_diffrn_detector_area_resol_mean 10.3088
_diffrn_measured_fraction_theta_full 1.000
_diffrn_measured_fraction_theta_max 0.889
_diffrn_measurement_device_type 'Agilent Xcalibur Atlas'
_diffrn_measurement_method '\w scans'
_diffrn_radiation_monochromator graphite
_diffrn_radiation_source 'fine-focus sealed tube'
_diffrn_radiation_type MoK\a
_diffrn_radiation_wavelength 0.71073
_diffrn_reflns_av_R_equivalents 0.0228
_diffrn_reflns_av_sigmaI/netI 0.0258
_diffrn_reflns_limit_h_max 12
_diffrn_reflns_limit_h_min -11
_diffrn_reflns_limit_k_max 11
_diffrn_reflns_limit_k_min -12
_diffrn_reflns_limit_l_max 13
_diffrn_reflns_limit_l_min -13
_diffrn_reflns_number 10576
_diffrn_reflns_theta_full 25.00
_diffrn_reflns_theta_max 29.09
_diffrn_reflns_theta_min 2.12
_diffrn_standards_decay_% 2
_diffrn_standards_interval_count 0
_diffrn_standards_number 0
_exptl_absorpt_coefficient_mu 0.229
_exptl_absorpt_correction_T_max 1.00000
_exptl_absorpt_correction_T_min 0.91872
_exptl_absorpt_correction_type multi-scan
_exptl_absorpt_process_details
;
(CrysAlis PRO; Agilent, 2011)
;
_exptl_crystal_colour light-orange
_exptl_crystal_density_diffrn 1.393
_exptl_crystal_density_method 'not measured'
_exptl_crystal_description plate
_exptl_crystal_F_000 352
_exptl_crystal_size_max 0.30
_exptl_crystal_size_mid 0.30
_exptl_crystal_size_min 0.10
_refine_diff_density_max 0.273
_refine_diff_density_min -0.309
_refine_ls_extinction_method none
_refine_ls_goodness_of_fit_ref 1.057
_refine_ls_hydrogen_treatment constr
_refine_ls_matrix_type full
_refine_ls_number_parameters 212
_refine_ls_number_reflns 3822
_refine_ls_number_restraints 0
_refine_ls_restrained_S_all 1.057
_refine_ls_R_factor_all 0.0422
_refine_ls_R_factor_gt 0.0345
_refine_ls_shift/su_max 0.000
_refine_ls_shift/su_mean 0.000
_refine_ls_structure_factor_coef Fsqd
_refine_ls_weighting_details 'calc w=1/[\s^2^(Fo^2^)+(0.0432P)^2^+0.2365P] where P=(Fo^2^+2Fc^2^)/3'
_refine_ls_weighting_scheme calc
_refine_ls_wR_factor_gt 0.0876
_refine_ls_wR_factor_ref 0.0930
_reflns_number_gt 3281
_reflns_number_total 3822
_reflns_threshold_expression I>2\s(I)
_cod_data_source_file tk5194.cif
_cod_data_source_block I
_cod_original_cell_volume 801.73(16)
_cod_database_code 2237567
_cod_database_fobs_code 2237567

loop_
_symmetry_equiv_pos_as_xyz
'x, y, z'
'-x, -y, -z'

loop_
_atom_site_type_symbol
_atom_site_label
_atom_site_fract_x
_atom_site_fract_y
_atom_site_fract_z
_atom_site_U_iso_or_equiv
_atom_site_adp_type
_atom_site_calc_flag
_atom_site_refinement_flags
_atom_site_occupancy
_atom_site_symmetry_multiplicity
S S1 0.32458(4) 0.43206(4) 0.29160(4) 0.02952(11) Uani d . 1 1
C C2 0.31474(13) 0.61823(14) 0.16952(13) 0.0216(3) Uani d . 1 1
N N3 0.32110(12) 0.72722(12) 0.21915(11) 0.0230(2) Uani d . 1 1
C C4 0.33664(14) 0.66136(16) 0.35971(14) 0.0263(3) Uani d . 1 1
C C5 0.34049(15) 0.50714(17) 0.41887(15) 0.0310(3) Uani d . 1 1
H H5 0.3502 0.4503 0.5132 0.037 Uiso calc R 1 1
N N6 0.29963(12) 0.65332(12) 0.02702(11) 0.0216(2) Uani d . 1 1
C C7 0.30067(14) 0.53574(15) -0.02554(15) 0.0260(3) Uani d . 1 1
O O8 0.31721(12) 0.40055(11) 0.05240(12) 0.0346(2) Uani d . 1 1
C C9 0.28173(17) 0.58190(17) -0.17857(16) 0.0319(3) Uani d . 1 1
H H9A 0.1797 0.6325 -0.1990 0.048 Uiso calc R 1 1
H H9B 0.3057 0.4908 -0.2054 0.048 Uiso calc R 1 1
H H9C 0.3477 0.6521 -0.2293 0.048 Uiso calc R 1 1
C C10 0.27699(14) 0.81557(14) -0.05890(12) 0.0194(2) Uani d . 1 1
C C11 0.13373(14) 0.89309(14) -0.10249(12) 0.0190(2) Uani d . 1 1
C C12 0.10876(14) 1.05180(14) -0.18041(12) 0.0195(2) Uani d . 1 1
H H12 0.0137 1.1044 -0.2108 0.023 Uiso calc R 1 1
C C13 0.22900(14) 1.13041(14) -0.21197(12) 0.0197(2) Uani d . 1 1
C C14 0.37236(14) 1.05301(15) -0.17013(13) 0.0215(3) Uani d . 1 1
H H14 0.4517 1.1063 -0.1933 0.026 Uiso calc R 1 1
C C15 0.39576(14) 0.89529(14) -0.09341(13) 0.0212(3) Uani d . 1 1
H H15 0.4914 0.8424 -0.0648 0.025 Uiso calc R 1 1
O O16 0.02463(10) 0.80501(10) -0.06499(9) 0.0232(2) Uani d . 1 1
C C17 -0.11652(15) 0.87342(16) -0.12963(15) 0.0286(3) Uani d . 1 1
H H17A -0.1002 0.9041 -0.2290 0.043 Uiso calc R 1 1
H H17B -0.1623 0.9632 -0.1043 0.043 Uiso calc R 1 1
H H17C -0.1814 0.7988 -0.0988 0.043 Uiso calc R 1 1
O O18 0.21456(10) 1.28646(10) -0.28607(9) 0.0248(2) Uani d . 1 1
C C19 0.06590(15) 1.37616(15) -0.31019(16) 0.0302(3) Uani d . 1 1
H H19A 0.0173 1.3412 -0.3677 0.045 Uiso calc R 1 1
H H19B 0.0707 1.4841 -0.3562 0.045 Uiso calc R 1 1
H H19C 0.0099 1.3634 -0.2228 0.045 Uiso calc R 1 1
O O20 0.35830(11) 0.76068(12) 0.42650(10) 0.0312(2) Uani d . 1 1
C C21 0.23193(17) 0.84306(18) 0.47107(14) 0.0322(3) Uani d . 1 1
O O22 0.11015(12) 0.81482(15) 0.47434(13) 0.0452(3) Uani d . 1 1
C C23 0.2701(2) 0.9684(2) 0.51145(18) 0.0450(4) Uani d . 1 1
H H23A 0.3330 0.9221 0.5896 0.067 Uiso calc R 1 1
H H23B 0.1796 1.0297 0.5362 0.067 Uiso calc R 1 1
H H23C 0.3223 1.0338 0.4344 0.067 Uiso calc R 1 1

loop_
_atom_site_aniso_label
_atom_site_aniso_U_11
_atom_site_aniso_U_22
_atom_site_aniso_U_33
_atom_site_aniso_U_12
_atom_site_aniso_U_13
_atom_site_aniso_U_23
S1 0.02693(19) 0.01603(17) 0.0364(2) -0.00475(13) -0.00359(14) 0.00326(14)
C2 0.0166(6) 0.0141(6) 0.0289(6) -0.0034(4) -0.0025(5) -0.0002(5)
N3 0.0214(5) 0.0197(5) 0.0247(5) -0.0049(4) -0.0030(4) -0.0024(4)
C4 0.0199(6) 0.0288(7) 0.0260(6) -0.0061(5) -0.0036(5) -0.0027(5)
C5 0.0248(7) 0.0315(7) 0.0273(7) -0.0073(6) -0.0039(5) 0.0033(6)
N6 0.0226(5) 0.0127(5) 0.0274(5) -0.0042(4) -0.0026(4) -0.0034(4)
C7 0.0198(6) 0.0190(6) 0.0405(8) -0.0052(5) 0.0000(5) -0.0113(6)
O8 0.0358(6) 0.0157(5) 0.0515(7) -0.0058(4) -0.0038(5) -0.0094(4)
C9 0.0333(8) 0.0275(7) 0.0409(8) -0.0067(6) -0.0005(6) -0.0187(6)
C10 0.0245(6) 0.0127(5) 0.0204(6) -0.0049(5) -0.0016(5) -0.0038(5)
C11 0.0206(6) 0.0179(6) 0.0200(6) -0.0075(5) 0.0002(4) -0.0062(5)
C12 0.0198(6) 0.0175(6) 0.0200(6) -0.0041(4) -0.0019(4) -0.0044(5)
C13 0.0261(6) 0.0151(6) 0.0174(5) -0.0064(5) 0.0000(5) -0.0036(5)
C14 0.0217(6) 0.0196(6) 0.0240(6) -0.0091(5) 0.0004(5) -0.0059(5)
C15 0.0196(6) 0.0194(6) 0.0243(6) -0.0038(5) -0.0023(5) -0.0065(5)
O16 0.0211(4) 0.0170(4) 0.0303(5) -0.0082(3) -0.0020(4) -0.0035(4)
C17 0.0240(7) 0.0261(7) 0.0361(7) -0.0109(5) -0.0056(5) -0.0061(6)
O18 0.0244(5) 0.0154(4) 0.0291(5) -0.0067(3) -0.0030(4) 0.0017(4)
C19 0.0272(7) 0.0177(6) 0.0388(8) -0.0046(5) -0.0097(6) 0.0015(6)
O20 0.0287(5) 0.0387(6) 0.0271(5) -0.0107(4) -0.0029(4) -0.0092(4)
C21 0.0339(8) 0.0385(8) 0.0226(6) -0.0085(6) -0.0043(5) -0.0066(6)
O22 0.0312(6) 0.0562(8) 0.0564(7) -0.0090(5) -0.0007(5) -0.0290(6)
C23 0.0506(10) 0.0543(11) 0.0388(9) -0.0167(8) -0.0028(7) -0.0222(8)

loop_
_atom_type_symbol
_atom_type_description
_atom_type_scat_dispersion_real
_atom_type_scat_dispersion_imag
_atom_type_scat_source
C C 0.0033 0.0016 'International Tables Vol C Tables 4.2.6.8 and 6.1.1.4'
H H 0.0000 0.0000 'International Tables Vol C Tables 4.2.6.8 and 6.1.1.4'
N N 0.0061 0.0033 'International Tables Vol C Tables 4.2.6.8 and 6.1.1.4'
O O 0.0106 0.0060 'International Tables Vol C Tables 4.2.6.8 and 6.1.1.4'
S S 0.1246 0.1234 'International Tables Vol C Tables 4.2.6.8 and 6.1.1.4'

loop_
_geom_angle_atom_site_label_1
_geom_angle_atom_site_label_2
_geom_angle_atom_site_label_3
_geom_angle
C5 S1 C2 88.67(7)
N3 C2 N6 120.83(11)
N3 C2 S1 115.54(10)
N6 C2 S1 123.63(10)
C2 N3 C4 108.68(11)
C5 C4 N3 118.10(13)
C5 C4 O20 126.10(12)
N3 C4 O20 115.62(12)
C4 C5 S1 109.00(10)
C4 C5 H5 125.5
S1 C5 H5 125.5
C7 N6 C2 120.34(11)
C7 N6 C10 122.54(11)
C2 N6 C10 117.07(10)
O8 C7 N6 119.83(13)
O8 C7 C9 122.69(12)
N6 C7 C9 117.48(12)
C7 C9 H9A 109.5
C7 C9 H9B 109.5
H9A C9 H9B 109.5
C7 C9 H9C 109.5
H9A C9 H9C 109.5
H9B C9 H9C 109.5
C11 C10 C15 120.31(11)
C11 C10 N6 119.22(10)
C15 C10 N6 120.42(11)
O16 C11 C10 116.17(10)
O16 C11 C12 123.96(11)
C10 C11 C12 119.87(11)
C11 C12 C13 118.95(11)
C11 C12 H12 120.5
C13 C12 H12 120.5
O18 C13 C14 115.70(10)
O18 C13 C12 123.00(11)
C14 C13 C12 121.30(11)
C15 C14 C13 119.16(11)
C15 C14 H14 120.4
C13 C14 H14 120.4
C14 C15 C10 120.40(11)
C14 C15 H15 119.8
C10 C15 H15 119.8
C11 O16 C17 117.33(10)
O16 C17 H17A 109.5
O16 C17 H17B 109.5
H17A C17 H17B 109.5
O16 C17 H17C 109.5
H17A C17 H17C 109.5
H17B C17 H17C 109.5
C13 O18 C19 117.54(10)
O18 C19 H19A 109.5
O18 C19 H19B 109.5
H19A C19 H19B 109.5
O18 C19 H19C 109.5
H19A C19 H19C 109.5
H19B C19 H19C 109.5
C21 O20 C4 116.53(11)
O22 C21 O20 122.45(14)
O22 C21 C23 127.05(15)
O20 C21 C23 110.50(13)
C21 C23 H23A 109.5
C21 C23 H23B 109.5
H23A C23 H23B 109.5
C21 C23 H23C 109.5
H23A C23 H23C 109.5
H23B C23 H23C 109.5

loop_
_geom_bond_atom_site_label_1
_geom_bond_atom_site_label_2
_geom_bond_distance
S1 C5 1.7240(16)
S1 C2 1.7394(13)
C2 N3 1.3067(17)
C2 N6 1.4008(17)
N3 C4 1.3669(17)
C4 C5 1.347(2)
C4 O20 1.3941(17)
C5 H5 0.9300
N6 C7 1.3855(17)
N6 C10 1.4433(15)
C7 O8 1.2212(16)
C7 C9 1.498(2)
C9 H9A 0.9600
C9 H9B 0.9600
C9 H9C 0.9600
C10 C11 1.3923(17)
C10 C15 1.3924(17)
C11 O16 1.3667(14)
C11 C12 1.3967(17)
C12 C13 1.3989(17)
C12 H12 0.9300
C13 O18 1.3714(14)
C13 C14 1.3884(18)
C14 C15 1.3865(17)
C14 H14 0.9300
C15 H15 0.9300
O16 C17 1.4364(16)
C17 H17A 0.9600
C17 H17B 0.9600
C17 H17C 0.9600
O18 C19 1.4305(16)
C19 H19A 0.9600
C19 H19B 0.9600
C19 H19C 0.9600
O20 C21 1.3663(18)
C21 O22 1.1945(18)
C21 C23 1.494(2)
C23 H23A 0.9600
C23 H23B 0.9600
C23 H23C 0.9600

loop_
_geom_hbond_atom_site_label_D
_geom_hbond_atom_site_label_H
_geom_hbond_atom_site_label_A
_geom_hbond_site_symmetry_A
_geom_hbond_distance_DH
_geom_hbond_distance_HA
_geom_hbond_distance_DA
_geom_hbond_angle_DHA
_geom_hbond_publ_flag
C9 H9A O16 . 0.96 2.57 3.1838(19) 122 y
C5 H5 O18 1_546 0.93 2.47 3.2465(18) 141 y
C15 H15 O8 2_665 0.93 2.52 3.3117(18) 143 y
C17 H17C O8 2_565 0.96 2.35 3.2945(19) 170 y

loop_
_geom_torsion_atom_site_label_1
_geom_torsion_atom_site_label_2
_geom_torsion_atom_site_label_3
_geom_torsion_atom_site_label_4
_geom_torsion
C5 S1 C2 N3 -0.65(10)
C5 S1 C2 N6 179.91(11)
N6 C2 N3 C4 -179.64(11)
S1 C2 N3 C4 0.91(14)
C2 N3 C4 C5 -0.79(17)
C2 N3 C4 O20 174.60(11)
N3 C4 C5 S1 0.31(16)
O20 C4 C5 S1 -174.54(11)
C2 S1 C5 C4 0.17(10)
N3 C2 N6 C7 176.71(11)
S1 C2 N6 C7 -3.88(17)
N3 C2 N6 C10 -5.82(17)
S1 C2 N6 C10 173.58(9)
C2 N6 C7 O8 -1.16(19)
C10 N6 C7 O8 -178.48(11)
C2 N6 C7 C9 179.13(11)
C10 N6 C7 C9 1.80(18)
C7 N6 C10 C11 74.41(16)
C2 N6 C10 C11 -102.99(13)
C7 N6 C10 C15 -108.02(14)
C2 N6 C10 C15 74.57(15)
C15 C10 C11 O16 179.31(11)
N6 C10 C11 O16 -3.12(17)
C15 C10 C11 C12 -0.44(18)
N6 C10 C11 C12 177.13(11)
O16 C11 C12 C13 179.61(11)
C10 C11 C12 C13 -0.66(18)
C11 C12 C13 O18 -179.03(11)
C11 C12 C13 C14 1.49(18)
O18 C13 C14 C15 179.30(11)
C12 C13 C14 C15 -1.19(19)
C13 C14 C15 C10 0.06(18)
C11 C10 C15 C14 0.75(18)
N6 C10 C15 C14 -176.78(11)
C10 C11 O16 C17 -168.59(11)
C12 C11 O16 C17 11.15(17)
C14 C13 O18 C19 -169.30(11)
C12 C13 O18 C19 11.20(17)
C5 C4 O20 C21 -97.28(16)
N3 C4 O20 C21 87.75(14)
C4 O20 C21 O22 12.0(2)
C4 O20 C21 C23 -167.56(12)

loop_
_cod_related_entry_id
_cod_related_entry_database
_cod_related_entry_code
1 ChemSpider 30658363
